data_4502852
loop_
_publ_author_name
'Galloway, Rhona J.'
'Raza, Syed A.'
'Young, Robert D.'
'Oswald, Iain D. H.'

_publ_section_title
;
 Tracking the Structural Changes in a Series of Cholesterol Solvates
;
_journal_issue 1
_journal_name_full 'Crystal Growth &amp; Design'
_journal_page_first 231
_journal_paper_doi 10.1021/cg200971f
_journal_volume 12
_journal_year 2012
_chemical_formula_moiety '2(C27H48O), C7H8O, H2O'
_chemical_formula_sum 'C61 H102 O4'
_chemical_formula_weight 899.43
_chemical_name_common '2:1:1 Cholesterol: Benzyl alcohol hydrate'
_chemical_name_systematic
; 
 ? 
;
_space_group_IT_number 4
_symmetry_cell_setting monoclinic
_symmetry_space_group_name_Hall 'P 2yb'
_symmetry_space_group_name_H-M 'P 1 21 1'
_atom_sites_solution_hydrogens geom
_atom_sites_solution_primary direct
_atom_sites_solution_secondary difmap
_audit_creation_method SHELXL-97
_cell_angle_alpha 90.00
_cell_angle_beta 94.643(9)
_cell_angle_gamma 90.00
_cell_formula_units_Z 2
_cell_length_a 15.699(2)
_cell_length_b 7.5133(9)
_cell_length_c 23.492(3)
_cell_measurement_reflns_used 4652
_cell_measurement_temperature 123(2)
_cell_measurement_theta_max 24.35
_cell_measurement_theta_min 2.60
_cell_volume 2761.8(6)
_computing_cell_refinement 'Bruker SAINT'
_computing_data_collection 'Bruker APEX2'
_computing_data_reduction 'Bruker SAINT'
_computing_molecular_graphics 'Bruker SHELXTL'
_computing_publication_material 'Bruker SHELXTL'
_computing_structure_refinement 'SHELXL-97 (Sheldrick, 2008)'
_computing_structure_solution 'SHELXS-97 (Sheldrick, 2008)'
_diffrn_ambient_temperature 123(2)
_diffrn_measured_fraction_theta_full 0.994
_diffrn_measured_fraction_theta_max 0.994
_diffrn_measurement_device_type 'Bruker APEX-II CCD'
_diffrn_measurement_method '\f and \w scans'
_diffrn_radiation_monochromator graphite
_diffrn_radiation_source 'fine-focus sealed tube'
_diffrn_radiation_type MoK\a
_diffrn_radiation_wavelength 0.71073
_diffrn_reflns_av_R_equivalents 0.0319
_diffrn_reflns_av_sigmaI/netI 0.0549
_diffrn_reflns_limit_h_max 17
_diffrn_reflns_limit_h_min -18
_diffrn_reflns_limit_k_max 8
_diffrn_reflns_limit_k_min -8
_diffrn_reflns_limit_l_max 27
_diffrn_reflns_limit_l_min -27
_diffrn_reflns_number 15071
_diffrn_reflns_theta_full 24.90
_diffrn_reflns_theta_max 24.90
_diffrn_reflns_theta_min 1.74
_exptl_absorpt_coefficient_mu 0.065
_exptl_absorpt_correction_T_max 0.7451
_exptl_absorpt_correction_T_min 0.6544
_exptl_absorpt_correction_type multi-scan
_exptl_absorpt_process_details SADABS
_exptl_crystal_colour Colourless
_exptl_crystal_density_diffrn 1.082
_exptl_crystal_density_meas 0
_exptl_crystal_density_method 'not measured'
_exptl_crystal_description Needle
_exptl_crystal_F_000 1000
_exptl_crystal_size_max 1.0
_exptl_crystal_size_mid 0.04
_exptl_crystal_size_min 0.04
_refine_diff_density_max 0.146
_refine_diff_density_min -0.153
_refine_diff_density_rms 0.031
_refine_ls_abs_structure_details 'Flack H D (1983), Acta Cryst. A39, 876-881'
_refine_ls_abs_structure_Flack 2.4(10)
_refine_ls_extinction_method none
_refine_ls_goodness_of_fit_ref 1.016
_refine_ls_hydrogen_treatment mixed
_refine_ls_matrix_type full
_refine_ls_number_parameters 616
_refine_ls_number_reflns 8204
_refine_ls_number_restraints 6
_refine_ls_restrained_S_all 1.015
_refine_ls_R_factor_all 0.0621
_refine_ls_R_factor_gt 0.0391
_refine_ls_shift/su_max 0.001
_refine_ls_shift/su_mean 0.000
_refine_ls_structure_factor_coef Fsqd
_refine_ls_weighting_details 'calc w=1/[\s^2^(Fo^2^)+(0.0402P)^2^+0.0461P] where P=(Fo^2^+2Fc^2^)/3'
_refine_ls_weighting_scheme calc
_refine_ls_wR_factor_gt 0.0800
_refine_ls_wR_factor_ref 0.0886
_reflns_number_gt 6354
_reflns_number_total 8204
_reflns_threshold_expression >2sigma(I)
_cod_data_source_file cg200971f_si_002.cif
_cod_data_source_block 6
_cod_depositor_comments
;
The following automatic conversions were performed:

'_symmetry_cell_setting' value 'Monoclinic' changed to 'monoclinic'
according to /home/saulius/struct/CIF-dictionaries/cif_core.dic
dictionary named 'cif_core.dic' version 2.4.1 from
2010-06-29.

'_exptl_absorpt_correction_type' value 'Multi-scan'
changed to 'multi-scan' according to
/home/saulius/struct/CIF-dictionaries/cif_core.dic dictionary named
'cif_core.dic' version 2.4.1 from 2010-06-29.

Automatic conversion script
Id: cif_fix_values 1715 2011-07-08 13:25:40Z adriana 
;
_cod_original_sg_symbol_H-M P2(1)
_cod_database_code 4502852

loop_
_symmetry_equiv_pos_as_xyz
'x, y, z'
'-x, y+1/2, -z'

loop_
_atom_site_label
_atom_site_type_symbol
_atom_site_fract_x
_atom_site_fract_y
_atom_site_fract_z
_atom_site_U_iso_or_equiv
_atom_site_adp_type
_atom_site_occupancy
_atom_site_symmetry_multiplicity
_atom_site_calc_flag
_atom_site_refinement_flags
O1 O 0.88840(11) 0.5529(2) 0.58559(7) 0.0392(4) Uani 1 1 d D
C1 C 0.74351(16) 0.3525(3) 0.46704(11) 0.0405(6) Uani 1 1 d .
H1A H 0.7251 0.2281 0.4595 0.049 Uiso 1 1 calc R
H1B H 0.7747 0.3925 0.4344 0.049 Uiso 1 1 calc R
C2 C 0.80456(16) 0.3564(3) 0.52100(11) 0.0417(6) Uani 1 1 d .
H2A H 0.7749 0.3113 0.5537 0.050 Uiso 1 1 calc R
H2B H 0.8541 0.2779 0.5160 0.050 Uiso 1 1 calc R
C3 C 0.83530(14) 0.5432(3) 0.53318(9) 0.0295(5) Uani 1 1 d .
H3 H 0.8688 0.5843 0.5012 0.035 Uiso 1 1 calc R
C4 C 0.76018(16) 0.6675(3) 0.53803(10) 0.0362(6) Uani 1 1 d .
H4A H 0.7327 0.6388 0.5734 0.043 Uiso 1 1 calc R
H4B H 0.7816 0.7913 0.5415 0.043 Uiso 1 1 calc R
C5 C 0.69371(14) 0.6563(3) 0.48765(9) 0.0287(5) Uani 1 1 d .
C6 C 0.66351(15) 0.8006(3) 0.46113(10) 0.0315(6) Uani 1 1 d .
H6 H 0.6865 0.9118 0.4740 0.038 Uiso 1 1 calc R
C7 C 0.59599(15) 0.8031(3) 0.41239(10) 0.0302(6) Uani 1 1 d .
H7A H 0.6228 0.8331 0.3769 0.036 Uiso 1 1 calc R
H7B H 0.5542 0.8978 0.4192 0.036 Uiso 1 1 calc R
C8 C 0.54892(14) 0.6272(3) 0.40397(9) 0.0255(5) Uani 1 1 d .
H8 H 0.5075 0.6159 0.4339 0.031 Uiso 1 1 calc R
C9 C 0.61317(14) 0.4731(3) 0.41107(10) 0.0270(5) Uani 1 1 d .
H9 H 0.6562 0.4944 0.3827 0.032 Uiso 1 1 calc R
C10 C 0.66344(14) 0.4697(3) 0.47029(10) 0.0296(6) Uani 1 1 d .
C11 C 0.57018(17) 0.2947(3) 0.39479(12) 0.0441(7) Uani 1 1 d .
H11A H 0.6151 0.2026 0.3936 0.053 Uiso 1 1 calc R
H11B H 0.5332 0.2606 0.4252 0.053 Uiso 1 1 calc R
C12 C 0.51623(16) 0.2943(3) 0.33758(11) 0.0422(7) Uani 1 1 d .
H12A H 0.4870 0.1781 0.3323 0.051 Uiso 1 1 calc R
H12B H 0.5541 0.3094 0.3062 0.051 Uiso 1 1 calc R
C13 C 0.44926(14) 0.4437(3) 0.33431(10) 0.0278(5) Uani 1 1 d .
C14 C 0.50014(14) 0.6162(3) 0.34594(9) 0.0242(5) Uani 1 1 d .
H14 H 0.5443 0.6183 0.3175 0.029 Uiso 1 1 calc R
C15 C 0.43667(16) 0.7627(3) 0.32771(10) 0.0354(6) Uani 1 1 d .
H15A H 0.4667 0.8707 0.3158 0.043 Uiso 1 1 calc R
H15B H 0.4012 0.7941 0.3592 0.043 Uiso 1 1 calc R
C16 C 0.38132(15) 0.6812(3) 0.27689(9) 0.0299(6) Uani 1 1 d .
H16A H 0.3930 0.7416 0.2409 0.036 Uiso 1 1 calc R
H16B H 0.3199 0.6948 0.2826 0.036 Uiso 1 1 calc R
C17 C 0.40520(14) 0.4819(3) 0.27426(10) 0.0265(5) Uani 1 1 d .
H17 H 0.4499 0.4705 0.2465 0.032 Uiso 1 1 calc R
C18 C 0.38220(16) 0.4151(4) 0.37693(10) 0.0448(7) Uani 1 1 d .
H18A H 0.3415 0.5142 0.3743 0.067 Uiso 1 1 calc R
H18B H 0.4103 0.4094 0.4157 0.067 Uiso 1 1 calc R
H18C H 0.3517 0.3034 0.3681 0.067 Uiso 1 1 calc R
C19 C 0.60809(17) 0.3976(4) 0.51603(11) 0.0585(8) Uani 1 1 d .
H19A H 0.6351 0.4260 0.5540 0.088 Uiso 1 1 calc R
H19B H 0.6025 0.2682 0.5120 0.088 Uiso 1 1 calc R
H19C H 0.5513 0.4525 0.5113 0.088 Uiso 1 1 calc R
C20 C 0.32857(14) 0.3682(3) 0.25134(9) 0.0292(5) Uani 1 1 d .
H20 H 0.2811 0.3887 0.2765 0.035 Uiso 1 1 calc R
C21 C 0.34903(17) 0.1691(3) 0.25247(12) 0.0483(7) Uani 1 1 d .
H21A H 0.2998 0.1027 0.2352 0.073 Uiso 1 1 calc R
H21B H 0.3617 0.1303 0.2921 0.073 Uiso 1 1 calc R
H21C H 0.3987 0.1468 0.2308 0.073 Uiso 1 1 calc R
C22 C 0.29751(15) 0.4289(3) 0.19096(10) 0.0343(6) Uani 1 1 d .
H22A H 0.2830 0.5570 0.1923 0.041 Uiso 1 1 calc R
H22B H 0.3452 0.4159 0.1661 0.041 Uiso 1 1 calc R
C23 C 0.22044(15) 0.3286(3) 0.16382(10) 0.0344(6) Uani 1 1 d .
H23A H 0.2364 0.2024 0.1588 0.041 Uiso 1 1 calc R
H23B H 0.1742 0.3321 0.1901 0.041 Uiso 1 1 calc R
C24 C 0.18689(16) 0.4039(3) 0.10642(10) 0.0391(6) Uani 1 1 d .
H24A H 0.2326 0.3961 0.0799 0.047 Uiso 1 1 calc R
H24B H 0.1734 0.5315 0.1113 0.047 Uiso 1 1 calc R
C25 C 0.10789(16) 0.3106(3) 0.07952(11) 0.0392(6) Uani 1 1 d .
H25 H 0.0625 0.3188 0.1069 0.047 Uiso 1 1 calc R
C26 C 0.07440(19) 0.4016(4) 0.02443(12) 0.0625(9) Uani 1 1 d .
H26A H 0.1178 0.3958 -0.0032 0.094 Uiso 1 1 calc R
H26B H 0.0614 0.5263 0.0323 0.094 Uiso 1 1 calc R
H26C H 0.0223 0.3412 0.0087 0.094 Uiso 1 1 calc R
C27 C 0.12390(18) 0.1157(3) 0.06864(11) 0.0502(7) Uani 1 1 d .
H27A H 0.0721 0.0617 0.0499 0.075 Uiso 1 1 calc R
H27B H 0.1391 0.0553 0.1050 0.075 Uiso 1 1 calc R
H27C H 0.1709 0.1036 0.0439 0.075 Uiso 1 1 calc R
O2 O 1.03295(10) 0.3640(2) 0.56190(6) 0.0307(4) Uani 1 1 d D
C28 C 1.21153(14) 0.5328(3) 0.66383(9) 0.0278(5) Uani 1 1 d .
H28A H 1.2246 0.6545 0.6782 0.033 Uiso 1 1 calc R
H28B H 1.2597 0.4939 0.6421 0.033 Uiso 1 1 calc R
C29 C 1.13038(14) 0.5401(3) 0.62298(9) 0.0284(5) Uani 1 1 d .
H29A H 1.0824 0.5877 0.6433 0.034 Uiso 1 1 calc R
H29B H 1.1395 0.6205 0.5906 0.034 Uiso 1 1 calc R
C30 C 1.10851(14) 0.3566(3) 0.60081(8) 0.0259(5) Uani 1 1 d .
H30 H 1.1571 0.3106 0.5800 0.031 Uiso 1 1 calc R
C31 C 1.09493(15) 0.2337(3) 0.65005(9) 0.0298(5) Uani 1 1 d .
H31A H 1.0833 0.1121 0.6352 0.036 Uiso 1 1 calc R
H31B H 1.0443 0.2738 0.6691 0.036 Uiso 1 1 calc R
C32 C 1.17181(14) 0.2289(3) 0.69337(9) 0.0265(5) Uani 1 1 d .
C33 C 1.20532(14) 0.0746(3) 0.71112(9) 0.0314(6) Uani 1 1 d .
H33 H 1.1804 -0.0306 0.6947 0.038 Uiso 1 1 calc R
C34 C 1.27901(15) 0.0528(3) 0.75480(9) 0.0288(5) Uani 1 1 d .
H34A H 1.3294 0.0121 0.7356 0.035 Uiso 1 1 calc R
H34B H 1.2650 -0.0406 0.7823 0.035 Uiso 1 1 calc R
C35 C 1.30182(14) 0.2231(3) 0.78735(9) 0.0252(5) Uani 1 1 d .
H35 H 1.2598 0.2408 0.8167 0.030 Uiso 1 1 calc R
C36 C 1.29653(14) 0.3835(3) 0.74689(9) 0.0245(5) Uani 1 1 d .
H36 H 1.3359 0.3573 0.7166 0.029 Uiso 1 1 calc R
C37 C 1.20570(14) 0.4070(3) 0.71557(9) 0.0239(5) Uani 1 1 d .
C38 C 1.33119(16) 0.5521(3) 0.77760(10) 0.0339(6) Uani 1 1 d .
H38A H 1.2900 0.5907 0.8049 0.041 Uiso 1 1 calc R
H38B H 1.3348 0.6482 0.7490 0.041 Uiso 1 1 calc R
C39 C 1.41944(16) 0.5287(3) 0.81009(10) 0.0346(6) Uani 1 1 d .
H39A H 1.4624 0.5053 0.7824 0.042 Uiso 1 1 calc R
H39B H 1.4356 0.6404 0.8306 0.042 Uiso 1 1 calc R
C40 C 1.42023(14) 0.3753(3) 0.85311(9) 0.0259(5) Uani 1 1 d .
C41 C 1.39113(14) 0.2103(3) 0.81790(9) 0.0237(5) Uani 1 1 d .
H41 H 1.4314 0.1993 0.7872 0.028 Uiso 1 1 calc R
C42 C 1.41078(15) 0.0551(3) 0.85806(10) 0.0324(6) Uani 1 1 d .
H42A H 1.4206 -0.0552 0.8365 0.039 Uiso 1 1 calc R
H42B H 1.3634 0.0348 0.8827 0.039 Uiso 1 1 calc R
C43 C 1.49282(14) 0.1128(3) 0.89391(9) 0.0288(5) Uani 1 1 d .
H43A H 1.5417 0.0383 0.8844 0.035 Uiso 1 1 calc R
H43B H 1.4854 0.0994 0.9351 0.035 Uiso 1 1 calc R
C44 C 1.50917(14) 0.3104(3) 0.87944(9) 0.0262(5) Uani 1 1 d .
H44 H 1.5486 0.3115 0.8481 0.031 Uiso 1 1 calc R
C45 C 1.36224(15) 0.4146(3) 0.90080(10) 0.0356(6) Uani 1 1 d .
H45A H 1.3035 0.4327 0.8843 0.053 Uiso 1 1 calc R
H45B H 1.3822 0.5224 0.9213 0.053 Uiso 1 1 calc R
H45C H 1.3638 0.3141 0.9274 0.053 Uiso 1 1 calc R
C46 C 1.14282(15) 0.4856(3) 0.75538(10) 0.0372(6) Uani 1 1 d .
H46A H 1.0848 0.4807 0.7367 0.056 Uiso 1 1 calc R
H46B H 1.1582 0.6096 0.7641 0.056 Uiso 1 1 calc R
H46C H 1.1453 0.4167 0.7909 0.056 Uiso 1 1 calc R
C47 C 1.55454(15) 0.4093(3) 0.93027(9) 0.0302(6) Uani 1 1 d .
H47 H 1.5181 0.3986 0.9631 0.036 Uiso 1 1 calc R
C48 C 1.56678(17) 0.6080(3) 0.91878(11) 0.0467(7) Uani 1 1 d .
H48A H 1.5986 0.6628 0.9519 0.070 Uiso 1 1 calc R
H48B H 1.5108 0.6654 0.9122 0.070 Uiso 1 1 calc R
H48C H 1.5987 0.6228 0.8850 0.070 Uiso 1 1 calc R
C49 C 1.64110(15) 0.3232(3) 0.94834(9) 0.0315(6) Uani 1 1 d .
H49A H 1.6338 0.1923 0.9476 0.038 Uiso 1 1 calc R
H49B H 1.6816 0.3540 0.9197 0.038 Uiso 1 1 calc R
C50 C 1.68097(15) 0.3770(3) 1.00724(9) 0.0335(6) Uani 1 1 d .
H50A H 1.6940 0.5059 1.0070 0.040 Uiso 1 1 calc R
H50B H 1.6387 0.3569 1.0356 0.040 Uiso 1 1 calc R
C51 C 1.76255(15) 0.2755(3) 1.02593(10) 0.0327(6) Uani 1 1 d .
H51A H 1.7501 0.1465 1.0234 0.039 Uiso 1 1 calc R
H51B H 1.8056 0.3020 0.9986 0.039 Uiso 1 1 calc R
C52 C 1.80169(15) 0.3160(3) 1.08595(10) 0.0340(6) Uani 1 1 d .
H52 H 1.7560 0.2997 1.1128 0.041 Uiso 1 1 calc R
C53 C 1.83444(16) 0.5055(3) 1.09278(11) 0.0436(7) Uani 1 1 d .
H53A H 1.8556 0.5259 1.1326 0.065 Uiso 1 1 calc R
H53B H 1.7879 0.5889 1.0821 0.065 Uiso 1 1 calc R
H53C H 1.8810 0.5241 1.0680 0.065 Uiso 1 1 calc R
C54 C 1.87313(16) 0.1841(4) 1.10317(10) 0.0424(7) Uani 1 1 d .
H54A H 1.9175 0.1924 1.0763 0.064 Uiso 1 1 calc R
H54B H 1.8498 0.0630 1.1025 0.064 Uiso 1 1 calc R
H54C H 1.8979 0.2122 1.1418 0.064 Uiso 1 1 calc R
O1S O 0.90812(15) 0.8708(3) 0.63499(7) 0.0608(6) Uani 1 1 d D
C1S C 0.93364(18) 0.8683(3) 0.69358(10) 0.0464(7) Uani 1 1 d .
H1S1 H 0.9947 0.8348 0.6993 0.056 Uiso 1 1 calc R
H1S2 H 0.9001 0.7776 0.7126 0.056 Uiso 1 1 calc R
C2S C 0.92080(16) 1.0461(3) 0.72002(10) 0.0341(6) Uani 1 1 d .
C7S C 0.87177(16) 1.1780(3) 0.69212(11) 0.0424(6) Uani 1 1 d .
H7S H 0.8456 1.1567 0.6549 0.051 Uiso 1 1 calc R
C6S C 0.86075(18) 1.3399(4) 0.71814(13) 0.0529(7) Uani 1 1 d .
H6S H 0.8275 1.4300 0.6986 0.063 Uiso 1 1 calc R
C5S C 0.8976(2) 1.3713(4) 0.77212(14) 0.0616(8) Uani 1 1 d .
H5S H 0.8890 1.4824 0.7901 0.074 Uiso 1 1 calc R
C4S C 0.9470(2) 1.2425(4) 0.80045(12) 0.0586(8) Uani 1 1 d .
H4S H 0.9730 1.2646 0.8377 0.070 Uiso 1 1 calc R
C3S C 0.95820(18) 1.0811(4) 0.77416(11) 0.0479(7) Uani 1 1 d .
H3S H 0.9923 0.9922 0.7936 0.058 Uiso 1 1 calc R
O2S O 0.97483(14) 0.0336(3) 0.54261(8) 0.0500(5) Uani 1 1 d D
H1 H 0.9343(12) 0.493(3) 0.5831(12) 0.068(10) Uiso 1 1 d D
H2S1 H 0.969(2) -0.018(4) 0.5102(8) 0.094(13) Uiso 1 1 d D
H2S2 H 0.948(2) -0.029(4) 0.5652(13) 0.109(15) Uiso 1 1 d D
H2 H 1.012(3) 0.264(3) 0.5528(17) 0.139(18) Uiso 1 1 d D
H1S H 0.905(3) 0.763(2) 0.6233(15) 0.115(15) Uiso 1 1 d D

loop_
_atom_site_aniso_label
_atom_site_aniso_U_11
_atom_site_aniso_U_22
_atom_site_aniso_U_33
_atom_site_aniso_U_23
_atom_site_aniso_U_13
_atom_site_aniso_U_12
O1 0.0378(11) 0.0423(11) 0.0358(9) -0.0101(8) -0.0070(8) 0.0098(9)
C1 0.0397(16) 0.0214(13) 0.0578(16) -0.0071(12) -0.0119(13) 0.0055(11)
C2 0.0384(15) 0.0287(14) 0.0560(16) -0.0007(13) -0.0081(13) 0.0062(12)
C3 0.0294(13) 0.0301(13) 0.0286(12) -0.0034(11) 0.0005(11) 0.0012(10)
C4 0.0387(15) 0.0355(14) 0.0339(13) -0.0070(12) 0.0010(11) 0.0078(11)
C5 0.0302(14) 0.0298(13) 0.0271(12) -0.0051(11) 0.0083(10) 0.0044(10)
C6 0.0354(14) 0.0214(12) 0.0374(13) -0.0071(11) 0.0013(11) 0.0022(11)
C7 0.0371(15) 0.0209(12) 0.0327(13) -0.0012(10) 0.0038(11) 0.0033(10)
C8 0.0257(13) 0.0213(12) 0.0301(12) 0.0020(10) 0.0066(10) 0.0015(10)
C9 0.0228(13) 0.0181(12) 0.0402(14) 0.0014(10) 0.0034(11) -0.0019(9)
C10 0.0245(13) 0.0254(13) 0.0390(14) 0.0062(11) 0.0042(11) -0.0009(10)
C11 0.0372(16) 0.0192(13) 0.0724(18) 0.0057(13) -0.0175(14) 0.0007(11)
C12 0.0362(15) 0.0172(12) 0.0699(18) -0.0051(12) -0.0158(14) 0.0014(11)
C13 0.0243(13) 0.0204(12) 0.0384(13) 0.0051(10) 0.0003(11) -0.0014(10)
C14 0.0251(13) 0.0203(12) 0.0282(12) 0.0018(10) 0.0075(10) 0.0009(9)
C15 0.0428(16) 0.0248(13) 0.0374(14) 0.0012(11) -0.0044(12) 0.0057(11)
C16 0.0339(14) 0.0221(12) 0.0337(13) 0.0019(10) 0.0029(11) 0.0030(10)
C17 0.0271(13) 0.0205(12) 0.0328(13) -0.0004(10) 0.0075(11) 0.0015(10)
C18 0.0367(15) 0.0585(18) 0.0383(14) 0.0200(13) -0.0026(12) -0.0127(13)
C19 0.0404(17) 0.083(2) 0.0517(17) 0.0328(17) -0.0023(14) -0.0164(15)
C20 0.0234(12) 0.0242(12) 0.0396(13) 0.0002(11) 0.0003(10) 0.0002(10)
C21 0.0423(17) 0.0260(14) 0.0725(19) -0.0006(13) -0.0208(14) -0.0013(11)
C22 0.0302(14) 0.0313(14) 0.0415(14) -0.0037(11) 0.0036(11) -0.0019(11)
C23 0.0310(14) 0.0344(14) 0.0374(14) -0.0019(11) -0.0002(11) -0.0017(11)
C24 0.0376(15) 0.0370(15) 0.0421(14) 0.0019(12) -0.0001(12) -0.0015(11)
C25 0.0322(14) 0.0459(16) 0.0387(13) 0.0021(12) -0.0023(11) 0.0010(12)
C26 0.054(2) 0.066(2) 0.0635(19) 0.0166(16) -0.0202(15) -0.0097(16)
C27 0.0501(18) 0.0472(18) 0.0510(17) -0.0099(14) -0.0108(14) -0.0056(14)
O2 0.0303(9) 0.0311(9) 0.0294(8) -0.0005(8) -0.0057(7) 0.0003(8)
C28 0.0316(13) 0.0202(12) 0.0308(12) 0.0036(10) -0.0027(11) -0.0021(10)
C29 0.0316(13) 0.0215(12) 0.0314(12) 0.0041(11) -0.0027(10) 0.0001(10)
C30 0.0264(12) 0.0259(12) 0.0249(11) 0.0002(10) -0.0005(10) 0.0039(10)
C31 0.0307(14) 0.0229(12) 0.0351(13) 0.0031(10) -0.0014(11) -0.0048(10)
C32 0.0263(13) 0.0272(13) 0.0258(12) 0.0032(10) 0.0013(10) -0.0034(10)
C33 0.0361(15) 0.0207(13) 0.0360(13) 0.0012(11) -0.0056(11) -0.0044(10)
C34 0.0350(14) 0.0174(12) 0.0336(12) 0.0040(10) 0.0001(11) -0.0023(10)
C35 0.0261(13) 0.0238(12) 0.0256(11) 0.0013(10) 0.0009(10) 0.0016(10)
C36 0.0287(12) 0.0175(11) 0.0271(11) 0.0015(10) 0.0021(10) -0.0014(10)
C37 0.0268(13) 0.0186(12) 0.0262(12) -0.0003(10) 0.0017(10) 0.0050(9)
C38 0.0425(15) 0.0209(13) 0.0360(13) 0.0029(11) -0.0105(12) 0.0012(11)
C39 0.0419(15) 0.0204(12) 0.0394(14) 0.0016(11) -0.0102(12) -0.0052(11)
C40 0.0299(13) 0.0202(11) 0.0270(11) -0.0012(10) -0.0013(10) 0.0011(10)
C41 0.0264(13) 0.0193(12) 0.0254(11) 0.0009(10) 0.0027(10) 0.0030(10)
C42 0.0358(14) 0.0250(13) 0.0351(13) 0.0022(11) -0.0045(11) 0.0016(11)
C43 0.0294(13) 0.0263(12) 0.0298(12) 0.0017(10) -0.0036(10) 0.0019(10)
C44 0.0282(13) 0.0242(12) 0.0262(12) -0.0018(10) 0.0029(10) 0.0029(10)
C45 0.0308(14) 0.0402(15) 0.0350(13) -0.0085(11) -0.0025(11) 0.0105(11)
C46 0.0332(15) 0.0456(16) 0.0324(14) -0.0047(11) 0.0005(11) 0.0096(11)
C47 0.0317(14) 0.0283(13) 0.0299(12) -0.0003(11) -0.0006(11) 0.0025(10)
C48 0.0544(18) 0.0331(15) 0.0489(16) 0.0003(13) -0.0181(14) -0.0087(13)
C49 0.0292(13) 0.0345(14) 0.0306(12) -0.0031(11) 0.0008(10) -0.0008(11)
C50 0.0312(14) 0.0354(13) 0.0334(13) -0.0032(11) 0.0003(11) -0.0022(11)
C51 0.0278(14) 0.0370(14) 0.0333(13) 0.0019(11) 0.0029(11) -0.0020(11)
C52 0.0263(13) 0.0445(16) 0.0312(13) 0.0019(11) 0.0019(11) -0.0004(11)
C53 0.0367(16) 0.0559(18) 0.0371(14) -0.0090(13) -0.0034(12) -0.0062(13)
C54 0.0329(15) 0.0590(18) 0.0345(14) 0.0088(13) -0.0016(12) -0.0021(12)
O1S 0.1085(18) 0.0389(12) 0.0343(10) -0.0041(9) 0.0025(10) -0.0135(12)
C1S 0.0578(18) 0.0429(16) 0.0378(14) -0.0004(13) -0.0010(13) 0.0002(14)
C2S 0.0360(14) 0.0333(14) 0.0343(13) 0.0011(12) 0.0108(12) -0.0078(11)
C7S 0.0330(15) 0.0507(17) 0.0445(15) -0.0038(13) 0.0084(12) -0.0040(12)
C6S 0.0460(18) 0.0408(17) 0.074(2) -0.0007(16) 0.0185(15) 0.0031(13)
C5S 0.073(2) 0.0457(18) 0.070(2) -0.0195(18) 0.0317(18) -0.0128(17)
C4S 0.079(2) 0.055(2) 0.0422(16) -0.0133(16) 0.0106(16) -0.0206(17)
C3S 0.0593(19) 0.0436(17) 0.0412(15) 0.0020(13) 0.0061(14) -0.0108(14)
O2S 0.0730(15) 0.0404(11) 0.0373(11) -0.0060(10) 0.0094(11) -0.0120(10)

loop_
_atom_type_symbol
_atom_type_description
_atom_type_scat_dispersion_real
_atom_type_scat_dispersion_imag
_atom_type_scat_source
C C 0.0033 0.0016 'International Tables Vol C Tables 4.2.6.8 and 6.1.1.4'
H H 0.0000 0.0000 'International Tables Vol C Tables 4.2.6.8 and 6.1.1.4'
O O 0.0106 0.0060 'International Tables Vol C Tables 4.2.6.8 and 6.1.1.4'

loop_
_geom_angle_atom_site_label_1
_geom_angle_atom_site_label_2
_geom_angle_atom_site_label_3
_geom_angle
C3 O1 H1 110(2)
C2 C1 C10 114.1(2)
C2 C1 H1A 108.7
C10 C1 H1A 108.7
C2 C1 H1B 108.7
C10 C1 H1B 108.7
H1A C1 H1B 107.6
C3 C2 C1 110.3(2)
C3 C2 H2A 109.6
C1 C2 H2A 109.6
C3 C2 H2B 109.6
C1 C2 H2B 109.6
H2A C2 H2B 108.1
O1 C3 C2 111.50(19)
O1 C3 C4 107.84(18)
C2 C3 C4 110.5(2)
O1 C3 H3 109.0
C2 C3 H3 109.0
C4 C3 H3 109.0
C5 C4 C3 113.44(18)
C5 C4 H4A 108.9
C3 C4 H4A 108.9
C5 C4 H4B 108.9
C3 C4 H4B 108.9
H4A C4 H4B 107.7
C6 C5 C4 121.4(2)
C6 C5 C10 122.5(2)
C4 C5 C10 116.09(19)
C5 C6 C7 125.2(2)
C5 C6 H6 117.4
C7 C6 H6 117.4
C6 C7 C8 113.31(18)
C6 C7 H7A 108.9
C8 C7 H7A 108.9
C6 C7 H7B 108.9
C8 C7 H7B 108.9
H7A C7 H7B 107.7
C14 C8 C7 111.76(18)
C14 C8 C9 109.71(18)
C7 C8 C9 109.47(17)
C14 C8 H8 108.6
C7 C8 H8 108.6
C9 C8 H8 108.6
C11 C9 C8 111.06(18)
C11 C9 C10 113.11(18)
C8 C9 C10 113.20(18)
C11 C9 H9 106.3
C8 C9 H9 106.3
C10 C9 H9 106.3
C5 C10 C19 108.6(2)
C5 C10 C1 107.48(18)
C19 C10 C1 110.1(2)
C5 C10 C9 110.56(17)
C19 C10 C9 111.10(19)
C1 C10 C9 108.93(19)
C12 C11 C9 114.9(2)
C12 C11 H11A 108.5
C9 C11 H11A 108.5
C12 C11 H11B 108.5
C9 C11 H11B 108.5
H11A C11 H11B 107.5
C11 C12 C13 111.8(2)
C11 C12 H12A 109.3
C13 C12 H12A 109.3
C11 C12 H12B 109.3
C13 C12 H12B 109.3
H12A C12 H12B 107.9
C18 C13 C12 111.8(2)
C18 C13 C14 112.26(19)
C12 C13 C14 105.29(17)
C18 C13 C17 110.07(18)
C12 C13 C17 115.80(19)
C14 C13 C17 101.13(17)
C8 C14 C15 119.11(18)
C8 C14 C13 115.16(18)
C15 C14 C13 103.95(18)
C8 C14 H14 105.9
C15 C14 H14 105.9
C13 C14 H14 105.9
C14 C15 C16 104.19(17)
C14 C15 H15A 110.9
C16 C15 H15A 110.9
C14 C15 H15B 110.9
C16 C15 H15B 110.9
H15A C15 H15B 108.9
C15 C16 C17 106.95(18)
C15 C16 H16A 110.3
C17 C16 H16A 110.3
C15 C16 H16B 110.3
C17 C16 H16B 110.3
H16A C16 H16B 108.6
C20 C17 C16 111.54(18)
C20 C17 C13 119.71(18)
C16 C17 C13 103.62(17)
C20 C17 H17 107.1
C16 C17 H17 107.1
C13 C17 H17 107.1
C13 C18 H18A 109.5
C13 C18 H18B 109.5
H18A C18 H18B 109.5
C13 C18 H18C 109.5
H18A C18 H18C 109.5
H18B C18 H18C 109.5
C10 C19 H19A 109.5
C10 C19 H19B 109.5
H19A C19 H19B 109.5
C10 C19 H19C 109.5
H19A C19 H19C 109.5
H19B C19 H19C 109.5
C21 C20 C22 110.99(19)
C21 C20 C17 112.35(18)
C22 C20 C17 109.89(18)
C21 C20 H20 107.8
C22 C20 H20 107.8
C17 C20 H20 107.8
C20 C21 H21A 109.5
C20 C21 H21B 109.5
H21A C21 H21B 109.5
C20 C21 H21C 109.5
H21A C21 H21C 109.5
H21B C21 H21C 109.5
C23 C22 C20 115.05(19)
C23 C22 H22A 108.5
C20 C22 H22A 108.5
C23 C22 H22B 108.5
C20 C22 H22B 108.5
H22A C22 H22B 107.5
C24 C23 C22 113.3(2)
C24 C23 H23A 108.9
C22 C23 H23A 108.9
C24 C23 H23B 108.9
C22 C23 H23B 108.9
H23A C23 H23B 107.7
C23 C24 C25 114.3(2)
C23 C24 H24A 108.7
C25 C24 H24A 108.7
C23 C24 H24B 108.7
C25 C24 H24B 108.7
H24A C24 H24B 107.6
C27 C25 C24 112.1(2)
C27 C25 C26 110.0(2)
C24 C25 C26 111.2(2)
C27 C25 H25 107.8
C24 C25 H25 107.8
C26 C25 H25 107.8
C25 C26 H26A 109.5
C25 C26 H26B 109.5
H26A C26 H26B 109.5
C25 C26 H26C 109.5
H26A C26 H26C 109.5
H26B C26 H26C 109.5
C25 C27 H27A 109.5
C25 C27 H27B 109.5
H27A C27 H27B 109.5
C25 C27 H27C 109.5
H27A C27 H27C 109.5
H27B C27 H27C 109.5
C30 O2 H2 115(3)
C29 C28 C37 114.47(18)
C29 C28 H28A 108.6
C37 C28 H28A 108.6
C29 C28 H28B 108.6
C37 C28 H28B 108.6
H28A C28 H28B 107.6
C30 C29 C28 109.82(18)
C30 C29 H29A 109.7
C28 C29 H29A 109.7
C30 C29 H29B 109.7
C28 C29 H29B 109.7
H29A C29 H29B 108.2
O2 C30 C29 109.76(17)
O2 C30 C31 110.50(17)
C29 C30 C31 109.76(17)
O2 C30 H30 108.9
C29 C30 H30 108.9
C31 C30 H30 108.9
C30 C31 C32 112.05(18)
C30 C31 H31A 109.2
C32 C31 H31A 109.2
C30 C31 H31B 109.2
C32 C31 H31B 109.2
H31A C31 H31B 107.9
C33 C32 C31 120.4(2)
C33 C32 C37 122.93(19)
C31 C32 C37 116.62(18)
C32 C33 C34 125.3(2)
C32 C33 H33 117.3
C34 C33 H33 117.3
C33 C34 C35 113.09(18)
C33 C34 H34A 109.0
C35 C34 H34A 109.0
C33 C34 H34B 109.0
C35 C34 H34B 109.0
H34A C34 H34B 107.8
C34 C35 C41 110.73(17)
C34 C35 C36 110.57(16)
C41 C35 C36 110.06(17)
C34 C35 H35 108.5
C41 C35 H35 108.5
C36 C35 H35 108.5
C35 C36 C38 110.98(17)
C35 C36 C37 112.49(17)
C38 C36 C37 113.83(18)
C35 C36 H36 106.3
C38 C36 H36 106.3
C37 C36 H36 106.3
C32 C37 C46 108.95(18)
C32 C37 C28 108.07(16)
C46 C37 C28 109.00(18)
C32 C37 C36 110.14(17)
C46 C37 C36 111.40(17)
C28 C37 C36 109.21(17)
C36 C38 C39 114.20(18)
C36 C38 H38A 108.7
C39 C38 H38A 108.7
C36 C38 H38B 108.7
C39 C38 H38B 108.7
H38A C38 H38B 107.6
C40 C39 C38 111.87(19)
C40 C39 H39A 109.2
C38 C39 H39A 109.2
C40 C39 H39B 109.2
C38 C39 H39B 109.2
H39A C39 H39B 107.9
C45 C40 C39 111.36(19)
C45 C40 C41 112.41(18)
C39 C40 C41 105.39(17)
C45 C40 C44 109.70(17)
C39 C40 C44 117.15(18)
C41 C40 C44 100.29(16)
C42 C41 C35 118.32(19)
C42 C41 C40 104.38(17)
C35 C41 C40 115.05(17)
C42 C41 H41 106.1
C35 C41 H41 106.1
C40 C41 H41 106.1
C41 C42 C43 104.04(18)
C41 C42 H42A 110.9
C43 C42 H42A 110.9
C41 C42 H42B 110.9
C43 C42 H42B 110.9
H42A C42 H42B 109.0
C42 C43 C44 107.17(17)
C42 C43 H43A 110.3
C44 C43 H43A 110.3
C42 C43 H43B 110.3
C44 C43 H43B 110.3
H43A C43 H43B 108.5
C47 C44 C43 111.64(17)
C47 C44 C40 120.16(18)
C43 C44 C40 103.18(17)
C47 C44 H44 107.1
C43 C44 H44 107.1
C40 C44 H44 107.1
C40 C45 H45A 109.5
C40 C45 H45B 109.5
H45A C45 H45B 109.5
C40 C45 H45C 109.5
H45A C45 H45C 109.5
H45B C45 H45C 109.5
C37 C46 H46A 109.5
C37 C46 H46B 109.5
H46A C46 H46B 109.5
C37 C46 H46C 109.5
H46A C46 H46C 109.5
H46B C46 H46C 109.5
C48 C47 C44 113.12(18)
C48 C47 C49 109.8(2)
C44 C47 C49 110.90(18)
C48 C47 H47 107.6
C44 C47 H47 107.6
C49 C47 H47 107.6
C47 C48 H48A 109.5
C47 C48 H48B 109.5
H48A C48 H48B 109.5
C47 C48 H48C 109.5
H48A C48 H48C 109.5
H48B C48 H48C 109.5
C50 C49 C47 115.38(19)
C50 C49 H49A 108.4
C47 C49 H49A 108.4
C50 C49 H49B 108.4
C47 C49 H49B 108.4
H49A C49 H49B 107.5
C51 C50 C49 113.7(2)
C51 C50 H50A 108.8
C49 C50 H50A 108.8
C51 C50 H50B 108.8
C49 C50 H50B 108.8
H50A C50 H50B 107.7
C52 C51 C50 115.7(2)
C52 C51 H51A 108.4
C50 C51 H51A 108.4
C52 C51 H51B 108.4
C50 C51 H51B 108.4
H51A C51 H51B 107.4
C53 C52 C51 113.2(2)
C53 C52 C54 110.2(2)
C51 C52 C54 110.4(2)
C53 C52 H52 107.6
C51 C52 H52 107.6
C54 C52 H52 107.6
C52 C53 H53A 109.5
C52 C53 H53B 109.5
H53A C53 H53B 109.5
C52 C53 H53C 109.5
H53A C53 H53C 109.5
H53B C53 H53C 109.5
C52 C54 H54A 109.5
C52 C54 H54B 109.5
H54A C54 H54B 109.5
C52 C54 H54C 109.5
H54A C54 H54C 109.5
H54B C54 H54C 109.5
C1S O1S H1S 108(3)
O1S C1S C2S 111.0(2)
O1S C1S H1S1 109.4
C2S C1S H1S1 109.4
O1S C1S H1S2 109.4
C2S C1S H1S2 109.4
H1S1 C1S H1S2 108.0
C3S C2S C7S 118.5(2)
C3S C2S C1S 119.4(2)
C7S C2S C1S 122.1(2)
C6S C7S C2S 120.4(3)
C6S C7S H7S 119.8
C2S C7S H7S 119.8
C5S C6S C7S 120.2(3)
C5S C6S H6S 119.9
C7S C6S H6S 119.9
C6S C5S C4S 120.3(3)
C6S C5S H5S 119.8
C4S C5S H5S 119.8
C5S C4S C3S 119.3(3)
C5S C4S H4S 120.4
C3S C4S H4S 120.4
C4S C3S C2S 121.3(3)
C4S C3S H3S 119.4
C2S C3S H3S 119.4
H2S1 O2S H2S2 106(3)

loop_
_geom_bond_atom_site_label_1
_geom_bond_atom_site_label_2
_geom_bond_distance
O1 C3 1.432(3)
O1 H1 0.856(10)
C1 C2 1.526(3)
C1 C10 1.542(3)
C1 H1A 0.9900
C1 H1B 0.9900
C2 C3 1.504(3)
C2 H2A 0.9900
C2 H2B 0.9900
C3 C4 1.516(3)
C3 H3 1.0000
C4 C5 1.515(3)
C4 H4A 0.9900
C4 H4B 0.9900
C5 C6 1.319(3)
C5 C10 1.525(3)
C6 C7 1.496(3)
C6 H6 0.9500
C7 C8 1.519(3)
C7 H7A 0.9900
C7 H7B 0.9900
C8 C14 1.511(3)
C8 C9 1.536(3)
C8 H8 1.0000
C9 C11 1.535(3)
C9 C10 1.543(3)
C9 H9 1.0000
C10 C19 1.534(3)
C11 C12 1.529(3)
C11 H11A 0.9900
C11 H11B 0.9900
C12 C13 1.535(3)
C12 H12A 0.9900
C12 H12B 0.9900
C13 C18 1.525(3)
C13 C14 1.535(3)
C13 C17 1.547(3)
C14 C15 1.523(3)
C14 H14 1.0000
C15 C16 1.545(3)
C15 H15A 0.9900
C15 H15B 0.9900
C16 C17 1.546(3)
C16 H16A 0.9900
C16 H16B 0.9900
C17 C20 1.537(3)
C17 H17 1.0000
C18 H18A 0.9800
C18 H18B 0.9800
C18 H18C 0.9800
C19 H19A 0.9800
C19 H19B 0.9800
C19 H19C 0.9800
C20 C21 1.529(3)
C20 C22 1.532(3)
C20 H20 1.0000
C21 H21A 0.9800
C21 H21B 0.9800
C21 H21C 0.9800
C22 C23 1.521(3)
C22 H22A 0.9900
C22 H22B 0.9900
C23 C24 1.517(3)
C23 H23A 0.9900
C23 H23B 0.9900
C24 C25 1.517(3)
C24 H24A 0.9900
C24 H24B 0.9900
C25 C27 1.511(3)
C25 C26 1.519(4)
C25 H25 1.0000
C26 H26A 0.9800
C26 H26B 0.9800
C26 H26C 0.9800
C27 H27A 0.9800
C27 H27B 0.9800
C27 H27C 0.9800
O2 C30 1.439(3)
O2 H2 0.842(10)
C28 C29 1.533(3)
C28 C37 1.549(3)
C28 H28A 0.9900
C28 H28B 0.9900
C29 C30 1.504(3)
C29 H29A 0.9900
C29 H29B 0.9900
C30 C31 1.508(3)
C30 H30 1.0000
C31 C32 1.515(3)
C31 H31A 0.9900
C31 H31B 0.9900
C32 C33 1.326(3)
C32 C37 1.517(3)
C33 C34 1.492(3)
C33 H33 0.9500
C34 C35 1.518(3)
C34 H34A 0.9900
C34 H34B 0.9900
C35 C41 1.525(3)
C35 C36 1.533(3)
C35 H35 1.0000
C36 C38 1.535(3)
C36 C37 1.561(3)
C36 H36 1.0000
C37 C46 1.532(3)
C38 C39 1.537(3)
C38 H38A 0.9900
C38 H38B 0.9900
C39 C40 1.533(3)
C39 H39A 0.9900
C39 H39B 0.9900
C40 C45 1.529(3)
C40 C41 1.539(3)
C40 C44 1.559(3)
C41 C42 1.516(3)
C41 H41 1.0000
C42 C43 1.543(3)
C42 H42A 0.9900
C42 H42B 0.9900
C43 C44 1.549(3)
C43 H43A 0.9900
C43 H43B 0.9900
C44 C47 1.532(3)
C44 H44 1.0000
C45 H45A 0.9800
C45 H45B 0.9800
C45 H45C 0.9800
C46 H46A 0.9800
C46 H46B 0.9800
C46 H46C 0.9800
C47 C48 1.532(3)
C47 C49 1.534(3)
C47 H47 1.0000
C48 H48A 0.9800
C48 H48B 0.9800
C48 H48C 0.9800
C49 C50 1.526(3)
C49 H49A 0.9900
C49 H49B 0.9900
C50 C51 1.524(3)
C50 H50A 0.9900
C50 H50B 0.9900
C51 C52 1.523(3)
C51 H51A 0.9900
C51 H51B 0.9900
C52 C53 1.518(3)
C52 C54 1.527(3)
C52 H52 1.0000
C53 H53A 0.9800
C53 H53B 0.9800
C53 H53C 0.9800
C54 H54A 0.9800
C54 H54B 0.9800
C54 H54C 0.9800
O1S C1S 1.402(3)
O1S H1S 0.855(10)
C1S C2S 1.494(3)
C1S H1S1 0.9900
C1S H1S2 0.9900
C2S C3S 1.382(3)
C2S C7S 1.387(3)
C7S C6S 1.378(4)
C7S H7S 0.9500
C6S C5S 1.371(4)
C6S H6S 0.9500
C5S C4S 1.377(4)
C5S H5S 0.9500
C4S C3S 1.379(4)
C4S H4S 0.9500
C3S H3S 0.9500
O2S H2S1 0.854(10)
O2S H2S2 0.850(10)
